data_8101872
loop_
_publ_author_name
'Dehghanpour, S.'
'Mojahed, F.'
'Farzaneh, F.'

_publ_section_title
;
Refinement of the crystal structure of N,N'-ethylene-bis(benzoylacetoniminato)
copper(II), Cu(C~22~H~22~N~2~O~2~), at 110 K
;
_journal_issue 4
_journal_name_full 'Zeitschrift f\"ur Kristallographie - New Crystal Structures'
_journal_page_first 587
_journal_page_last 588
_journal_volume 220
_journal_year 2005
_chemical_formula_sum 'C22 H22 Cu N2 O2'
_chemical_formula_weight 409.96
_chemical_name_systematic
; 
 N,N'-ethylene(bis(benzoylacetoniminato)copper(II)
;
_space_group_IT_number 14
_symmetry_cell_setting monoclinic
_symmetry_space_group_name_Hall '-P 2yn'
_symmetry_space_group_name_H-M 'P 1 21/n 1'
_atom_sites_solution_hydrogens geom
_atom_sites_solution_primary direct
_atom_sites_solution_secondary difmap
_audit_creation_method SHELXL-97
_cell_angle_alpha 90.00
_cell_angle_beta 96.572(2)
_cell_angle_gamma 90.00
_cell_formula_units_Z 4
_cell_length_a 10.9246(12)
_cell_length_b 7.7412(8)
_cell_length_c 21.788(2)
_cell_measurement_reflns_used 1024
_cell_measurement_temperature 110(2)
_cell_measurement_theta_max 29.35
_cell_measurement_theta_min 2.21
_cell_volume 1830.5(3)
_computing_cell_refinement 'SAINTPlus (Bruker, 1998a)'
_computing_data_collection 'SMART (Bruker, 1998b)'
_computing_data_reduction 'SAINTPlus (Bruker, 1998a)'
_computing_molecular_graphics 'SHELXTL ver. 5.1 (Sheldrick, 1998b)'
_computing_publication_material 'SHELXTL ver. 5.1 (Sheldrick, 1998b)'
_computing_structure_refinement 'SHELXTL ver. 5.1 (Sheldrick, 1998b)'
_computing_structure_solution 'SHELXTL ver. 5.1 (Sheldrick, 1998b)'
_diffrn_ambient_temperature 110(2)
_diffrn_measured_fraction_theta_full 0.961
_diffrn_measured_fraction_theta_max 0.961
_diffrn_measurement_device_type 'Bruker SMART 1000 CCD'
_diffrn_measurement_method phi/omega
_diffrn_radiation_monochromator graphite
_diffrn_radiation_source 'fine-focus sealed tube'
_diffrn_radiation_type MoK\a
_diffrn_radiation_wavelength 0.71073
_diffrn_reflns_av_R_equivalents 0.0262
_diffrn_reflns_av_sigmaI/netI 0.0386
_diffrn_reflns_limit_h_max 13
_diffrn_reflns_limit_h_min -5
_diffrn_reflns_limit_k_max 9
_diffrn_reflns_limit_k_min -8
_diffrn_reflns_limit_l_max 24
_diffrn_reflns_limit_l_min -26
_diffrn_reflns_number 7407
_diffrn_reflns_theta_full 26.00
_diffrn_reflns_theta_max 26.00
_diffrn_reflns_theta_min 2.00
_exptl_absorpt_coefficient_mu 1.213
_exptl_absorpt_correction_T_max 0.728
_exptl_absorpt_correction_T_min 0.520
_exptl_absorpt_correction_type multi-scan
_exptl_absorpt_process_details 'SADABS (Sheldrick, 1998a)'
_exptl_crystal_colour dark
_exptl_crystal_density_diffrn 1.488
_exptl_crystal_density_method 'not measured'
_exptl_crystal_description needle
_exptl_crystal_F_000 852
_exptl_crystal_size_max 0.50
_exptl_crystal_size_mid 0.35
_exptl_crystal_size_min 0.25
_refine_diff_density_max 1.014
_refine_diff_density_min -0.528
_refine_diff_density_rms 0.089
_refine_ls_extinction_coef 0.0004(3)
_refine_ls_extinction_expression Fc^*^=kFc[1+0.001xFc^2^\l^3^/sin(2\q)]^-1/4^
_refine_ls_extinction_method SHELXL
_refine_ls_goodness_of_fit_ref 1.005
_refine_ls_hydrogen_treatment constr
_refine_ls_matrix_type full
_refine_ls_number_parameters 245
_refine_ls_number_reflns 3333
_refine_ls_number_restraints 0
_refine_ls_restrained_S_all 1.005
_refine_ls_R_factor_all 0.0539
_refine_ls_R_factor_gt 0.0502
_refine_ls_shift/su_max 0.001
_refine_ls_shift/su_mean 0.000
_refine_ls_structure_factor_coef Fsqd
_refine_ls_weighting_details 'calc w=1/[\s^2^(Fo^2^)+(0.0035P)^2^+10.2416P] where P=(Fo^2^+2Fc^2^)/3'
_refine_ls_weighting_scheme calc
_refine_ls_wR_factor_gt 0.1080
_refine_ls_wR_factor_ref 0.1100
_reflns_number_gt 3066
_reflns_number_total 3333
_reflns_threshold_expression I>2sigma(I)
_cod_data_source_file 1267-1652.cff
_cod_data_source_block cu1m
_cod_depositor_comments
;
The following automatic conversions were performed:
'_symmetry_cell_setting' value 'Monoclinic' changed to 'monoclinic'
according to '/home/saulius/struct/CIF-dictionaries/cif_core.dic'
dictionary named 'cif_core.dic' version 2.4.1 from 2010-06-29.

Automatic conversion script
Id: cif_fix_enum 1555 2011-01-17 13:19:09Z saulius 
;
_cod_original_sg_symbol_H-M P12(1)/n1
_cod_database_code 8101872

loop_
_symmetry_equiv_pos_as_xyz
'x, y, z'
'-x+1/2, y+1/2, -z+1/2'
'-x, -y, -z'
'x-1/2, -y-1/2, z-1/2'

loop_
_atom_site_label
_atom_site_type_symbol
_atom_site_fract_x
_atom_site_fract_y
_atom_site_fract_z
_atom_site_U_iso_or_equiv
_atom_site_adp_type
_atom_site_occupancy
_atom_site_symmetry_multiplicity
_atom_site_Wyckoff_symbol
_atom_site_calc_flag
_atom_site_refinement_flags
_atom_site_disorder_assembly
_atom_site_disorder_group
Cu1 Cu 0.01115(4) 0.79773(6) 0.032317(18) 0.01281(14) Uani 1 4 e d . . .
O1 O -0.1074(2) 0.7761(3) 0.09011(11) 0.0168(5) Uani 1 4 e d . . .
O2 O 0.1178(2) 0.8985(3) 0.09848(11) 0.0163(5) Uani 1 4 e d . . .
N1 N -0.0919(3) 0.6826(4) -0.03330(13) 0.0156(6) Uani 1 4 e d . . .
N2 N 0.1319(3) 0.8149(4) -0.02531(13) 0.0165(6) Uani 1 4 e d . . .
C1 C -0.2139(3) 0.7029(5) 0.07951(16) 0.0141(7) Uani 1 4 e d . . .
C2 C -0.2625(3) 0.6336(5) 0.02399(17) 0.0195(8) Uani 1 4 e d . . .
H2A H -0.3425 0.5909 0.0216 0.023 Uiso 1 4 e calc R . .
C3 C -0.2015(3) 0.6213(5) -0.03040(16) 0.0161(7) Uani 1 4 e d . . .
C4 C -0.0267(3) 0.6470(5) -0.08735(16) 0.0165(7) Uani 1 4 e d . . .
H4A H -0.0829 0.6597 -0.1249 0.020 Uiso 1 4 e calc R . .
H4B H 0.0037 0.5292 -0.0855 0.020 Uiso 1 4 e calc R . .
C5 C 0.0812(3) 0.7725(5) -0.08846(16) 0.0172(7) Uani 1 4 e d . . .
H5A H 0.1446 0.7203 -0.1101 0.021 Uiso 1 4 e calc R . .
H5B H 0.0532 0.8771 -0.1102 0.021 Uiso 1 4 e calc R . .
C6 C 0.2454(3) 0.8694(5) -0.01317(16) 0.0165(7) Uani 1 4 e d . . .
C7 C 0.2947(3) 0.9291(5) 0.04600(17) 0.0191(8) Uani 1 4 e d . . .
H7A H 0.3772 0.9612 0.0511 0.023 Uiso 1 4 e calc R . .
C8 C 0.2304(3) 0.9437(5) 0.09674(16) 0.0155(7) Uani 1 4 e d . . .
C9 C -0.2840(3) 0.6950(5) 0.13505(16) 0.0173(7) Uani 1 4 e d . . .
C10 C -0.3893(3) 0.5934(5) 0.13712(17) 0.0190(7) Uani 1 4 e d . . .
H10A H -0.4196 0.5287 0.1027 0.023 Uiso 1 4 e calc R . .
C11 C -0.4493(3) 0.5883(5) 0.18996(17) 0.0200(8) Uani 1 4 e d . . .
H11A H -0.5191 0.5200 0.1910 0.024 Uiso 1 4 e calc R . .
C12 C -0.4049(3) 0.6852(5) 0.24118(17) 0.0216(8) Uani 1 4 e d . . .
H12A H -0.4452 0.6824 0.2765 0.026 Uiso 1 4 e calc R . .
C13 C -0.3010(3) 0.7858(5) 0.23977(17) 0.0207(8) Uani 1 4 e d . . .
H13A H -0.2716 0.8513 0.2741 0.025 Uiso 1 4 e calc R . .
C14 C -0.2402(3) 0.7897(5) 0.18712(17) 0.0187(7) Uani 1 4 e d . . .
H14A H -0.1694 0.8563 0.1868 0.022 Uiso 1 4 e calc R . .
C15 C -0.2690(3) 0.5304(5) -0.08527(17) 0.0212(8) Uani 1 4 e d . . .
H15A H -0.2191 0.5309 -0.1188 0.032 Uiso 1 4 e calc R . .
H15B H -0.3453 0.5890 -0.0977 0.032 Uiso 1 4 e calc R . .
H15C H -0.2856 0.4133 -0.0743 0.032 Uiso 1 4 e calc R . .
C16 C 0.3291(3) 0.8750(6) -0.06386(17) 0.0240(8) Uani 1 4 e d . . .
H16A H 0.2855 0.8324 -0.1016 0.036 Uiso 1 4 e calc R . .
H16B H 0.4002 0.8042 -0.0524 0.036 Uiso 1 4 e calc R . .
H16C H 0.3547 0.9919 -0.0697 0.036 Uiso 1 4 e calc R . .
C17 C 0.2919(3) 1.0207(4) 0.15555(16) 0.0147(7) Uani 1 4 e d . . .
C18 C 0.4194(3) 1.0339(5) 0.16897(17) 0.0188(8) Uani 1 4 e d . . .
H18A H 0.4704 0.9920 0.1410 0.023 Uiso 1 4 e calc R . .
C19 C 0.4706(4) 1.1088(5) 0.22357(18) 0.0237(8) Uani 1 4 e d . . .
H19A H 0.5557 1.1184 0.2317 0.028 Uiso 1 4 e calc R . .
C20 C 0.3963(4) 1.1697(5) 0.26622(17) 0.0213(8) Uani 1 4 e d . . .
H20A H 0.4312 1.2202 0.3028 0.026 Uiso 1 4 e calc R . .
C21 C 0.2697(3) 1.1548(5) 0.25384(17) 0.0191(8) Uani 1 4 e d . . .
H21A H 0.2192 1.1954 0.2823 0.023 Uiso 1 4 e calc R . .
C22 C 0.2178(3) 1.0796(5) 0.19924(16) 0.0172(7) Uani 1 4 e d . . .
H22A H 0.1327 1.0682 0.1916 0.021 Uiso 1 4 e calc R . .

loop_
_atom_site_aniso_label
_atom_site_aniso_U_11
_atom_site_aniso_U_22
_atom_site_aniso_U_33
_atom_site_aniso_U_23
_atom_site_aniso_U_13
_atom_site_aniso_U_12
Cu1 0.0123(2) 0.0159(2) 0.0104(2) -0.00090(17) 0.00209(14) -0.00118(17)
O1 0.0151(12) 0.0208(14) 0.0152(12) -0.0025(10) 0.0045(9) -0.0014(10)
O2 0.0134(12) 0.0229(14) 0.0129(12) -0.0022(10) 0.0026(9) -0.0026(10)
N1 0.0170(14) 0.0172(15) 0.0123(14) -0.0016(12) 0.0003(11) -0.0007(12)
N2 0.0177(14) 0.0191(16) 0.0134(14) -0.0003(13) 0.0043(11) -0.0001(12)
C1 0.0112(15) 0.0138(16) 0.0175(16) 0.0043(14) 0.0026(12) 0.0017(13)
C2 0.0185(17) 0.0217(19) 0.0187(18) -0.0003(15) 0.0037(14) -0.0052(15)
C3 0.0188(17) 0.0144(17) 0.0142(17) 0.0007(14) -0.0024(13) 0.0021(14)
C4 0.0171(17) 0.0187(18) 0.0137(16) -0.0011(14) 0.0020(13) -0.0012(14)
C5 0.0189(17) 0.0212(19) 0.0117(16) -0.0009(14) 0.0033(13) 0.0011(15)
C6 0.0184(17) 0.0158(17) 0.0160(17) 0.0025(14) 0.0051(14) 0.0015(14)
C7 0.0151(17) 0.0204(19) 0.0222(19) 0.0011(15) 0.0036(14) -0.0019(14)
C8 0.0159(16) 0.0136(17) 0.0172(17) 0.0017(14) 0.0028(13) 0.0003(13)
C9 0.0153(16) 0.0186(18) 0.0180(17) 0.0011(15) 0.0017(13) 0.0024(14)
C10 0.0150(17) 0.0204(19) 0.0217(18) -0.0014(16) 0.0022(14) -0.0018(15)
C11 0.0139(16) 0.0221(19) 0.0245(19) 0.0020(16) 0.0040(14) -0.0012(15)
C12 0.0180(17) 0.030(2) 0.0174(17) 0.0059(16) 0.0062(14) 0.0042(16)
C13 0.0215(18) 0.025(2) 0.0162(17) 0.0002(16) 0.0032(14) 0.0017(16)
C14 0.0123(16) 0.0231(19) 0.0208(18) 0.0015(16) 0.0027(13) -0.0016(15)
C15 0.0223(19) 0.024(2) 0.0170(18) -0.0030(15) 0.0003(14) -0.0080(16)
C16 0.0194(18) 0.033(2) 0.0212(19) -0.0032(17) 0.0086(15) -0.0065(17)
C17 0.0175(17) 0.0109(16) 0.0155(17) 0.0025(13) 0.0011(13) -0.0009(13)
C18 0.0178(17) 0.0212(19) 0.0176(18) -0.0018(15) 0.0029(14) 0.0000(15)
C19 0.0182(18) 0.024(2) 0.027(2) -0.0054(17) -0.0014(15) -0.0042(16)
C20 0.0264(19) 0.0162(19) 0.0201(18) -0.0047(15) -0.0023(15) -0.0030(15)
C21 0.0228(19) 0.0143(18) 0.0205(18) -0.0010(15) 0.0039(15) -0.0001(14)
C22 0.0147(16) 0.0171(18) 0.0197(18) -0.0011(15) 0.0009(14) -0.0023(14)

loop_
_atom_type_symbol
_atom_type_description
_atom_type_scat_dispersion_real
_atom_type_scat_dispersion_imag
_atom_type_scat_source
C C 0.0033 0.0016 'International Tables Vol C Tables 4.2.6.8 and 6.1.1.4'
H H 0.0000 0.0000 'International Tables Vol C Tables 4.2.6.8 and 6.1.1.4'
N N 0.0061 0.0033 'International Tables Vol C Tables 4.2.6.8 and 6.1.1.4'
O O 0.0106 0.0060 'International Tables Vol C Tables 4.2.6.8 and 6.1.1.4'
Cu Cu 0.3201 1.2651 'International Tables Vol C Tables 4.2.6.8 and 6.1.1.4'

loop_
_geom_angle_atom_site_label_1
_geom_angle_atom_site_label_2
_geom_angle_atom_site_label_3
_geom_angle
_geom_angle_site_symmetry_1
_geom_angle_site_symmetry_3
_geom_angle_publ_flag
O2 Cu1 O1 86.51(10) . . ?
O2 Cu1 N2 93.43(11) . . ?
O1 Cu1 N2 178.82(13) . . ?
O2 Cu1 N1 176.53(12) . . ?
O1 Cu1 N1 93.75(11) . . ?
N2 Cu1 N1 86.23(12) . . ?
C1 O1 Cu1 125.8(2) . . ?
C8 O2 Cu1 126.3(2) . . ?
C3 N1 C4 120.4(3) . . ?
C3 N1 Cu1 126.6(2) . . ?
C4 N1 Cu1 112.6(2) . . ?
C6 N2 C5 120.7(3) . . ?
C6 N2 Cu1 126.5(2) . . ?
C5 N2 Cu1 112.6(2) . . ?
O1 C1 C2 125.4(3) . . ?
O1 C1 C9 113.9(3) . . ?
C2 C1 C9 120.7(3) . . ?
C1 C2 C3 125.9(3) . . ?
C1 C2 H2A 117.0 . . ?
C3 C2 H2A 117.0 . . ?
N1 C3 C2 122.5(3) . . ?
N1 C3 C15 120.2(3) . . ?
C2 C3 C15 117.2(3) . . ?
N1 C4 C5 109.8(3) . . ?
N1 C4 H4A 109.7 . . ?
C5 C4 H4A 109.7 . . ?
N1 C4 H4B 109.7 . . ?
C5 C4 H4B 109.7 . . ?
H4A C4 H4B 108.2 . . ?
N2 C5 C4 109.7(3) . . ?
N2 C5 H5A 109.7 . . ?
C4 C5 H5A 109.7 . . ?
N2 C5 H5B 109.7 . . ?
C4 C5 H5B 109.7 . . ?
H5A C5 H5B 108.2 . . ?
N2 C6 C7 122.8(3) . . ?
N2 C6 C16 120.0(3) . . ?
C7 C6 C16 117.1(3) . . ?
C8 C7 C6 125.5(3) . . ?
C8 C7 H7A 117.3 . . ?
C6 C7 H7A 117.3 . . ?
O2 C8 C7 125.3(3) . . ?
O2 C8 C17 114.8(3) . . ?
C7 C8 C17 119.8(3) . . ?
C14 C9 C10 118.6(3) . . ?
C14 C9 C1 118.4(3) . . ?
C10 C9 C1 123.0(3) . . ?
C11 C10 C9 120.7(4) . . ?
C11 C10 H10A 119.6 . . ?
C9 C10 H10A 119.6 . . ?
C12 C11 C10 119.9(3) . . ?
C12 C11 H11A 120.1 . . ?
C10 C11 H11A 120.1 . . ?
C13 C12 C11 120.0(3) . . ?
C13 C12 H12A 120.0 . . ?
C11 C12 H12A 120.0 . . ?
C12 C13 C14 120.2(4) . . ?
C12 C13 H13A 119.9 . . ?
C14 C13 H13A 119.9 . . ?
C9 C14 C13 120.7(3) . . ?
C9 C14 H14A 119.7 . . ?
C13 C14 H14A 119.7 . . ?
C3 C15 H15A 109.5 . . ?
C3 C15 H15B 109.5 . . ?
H15A C15 H15B 109.5 . . ?
C3 C15 H15C 109.5 . . ?
H15A C15 H15C 109.5 . . ?
H15B C15 H15C 109.5 . . ?
C6 C16 H16A 109.5 . . ?
C6 C16 H16B 109.5 . . ?
H16A C16 H16B 109.5 . . ?
C6 C16 H16C 109.5 . . ?
H16A C16 H16C 109.5 . . ?
H16B C16 H16C 109.5 . . ?
C18 C17 C22 118.5(3) . . ?
C18 C17 C8 123.2(3) . . ?
C22 C17 C8 118.3(3) . . ?
C19 C18 C17 120.5(3) . . ?
C19 C18 H18A 119.8 . . ?
C17 C18 H18A 119.8 . . ?
C18 C19 C20 120.7(3) . . ?
C18 C19 H19A 119.7 . . ?
C20 C19 H19A 119.7 . . ?
C21 C20 C19 119.4(3) . . ?
C21 C20 H20A 120.3 . . ?
C19 C20 H20A 120.3 . . ?
C20 C21 C22 120.2(3) . . ?
C20 C21 H21A 119.9 . . ?
C22 C21 H21A 119.9 . . ?
C21 C22 C17 120.7(3) . . ?
C21 C22 H22A 119.6 . . ?
C17 C22 H22A 119.6 . . ?

loop_
_geom_bond_atom_site_label_1
_geom_bond_atom_site_label_2
_geom_bond_distance
_geom_bond_site_symmetry_2
_geom_bond_publ_flag
Cu1 O2 1.913(2) . ?
Cu1 O1 1.914(2) . ?
Cu1 N2 1.927(3) . ?
Cu1 N1 1.934(3) . ?
O1 C1 1.291(4) . ?
O2 C8 1.284(4) . ?
N1 C3 1.295(5) . ?
N1 C4 1.471(4) . ?
N2 C6 1.308(5) . ?
N2 C5 1.460(4) . ?
C1 C2 1.373(5) . ?
C1 C9 1.506(5) . ?
C2 C3 1.428(5) . ?
C2 H2A 0.9300 . ?
C3 C15 1.506(5) . ?
C4 C5 1.530(5) . ?
C4 H4A 0.9700 . ?
C4 H4B 0.9700 . ?
C5 H5A 0.9700 . ?
C5 H5B 0.9700 . ?
C6 C7 1.417(5) . ?
C6 C16 1.513(5) . ?
C7 C8 1.381(5) . ?
C7 H7A 0.9300 . ?
C8 C17 1.501(5) . ?
C9 C14 1.389(5) . ?
C9 C10 1.399(5) . ?
C10 C11 1.389(5) . ?
C10 H10A 0.9300 . ?
C11 C12 1.385(6) . ?
C11 H11A 0.9300 . ?
C12 C13 1.380(5) . ?
C12 H12A 0.9300 . ?
C13 C14 1.390(5) . ?
C13 H13A 0.9300 . ?
C14 H14A 0.9300 . ?
C15 H15A 0.9600 . ?
C15 H15B 0.9600 . ?
C15 H15C 0.9600 . ?
C16 H16A 0.9600 . ?
C16 H16B 0.9600 . ?
C16 H16C 0.9600 . ?
C17 C18 1.394(5) . ?
C17 C22 1.395(5) . ?
C18 C19 1.383(5) . ?
C18 H18A 0.9300 . ?
C19 C20 1.384(5) . ?
C19 H19A 0.9300 . ?
C20 C21 1.384(5) . ?
C20 H20A 0.9300 . ?
C21 C22 1.386(5) . ?
C21 H21A 0.9300 . ?
C22 H22A 0.9300 . ?
